data_7235723
loop_
_publ_author_name
'Marchetti, Fabio'
'Pampaloni, Guido'
'Zacchini, Stefano'

_publ_section_title
;
 A simple route to thermally-stable salts of
 pyrrolidinium-2-carbonylchloride
;
_journal_issue 105
_journal_name_full 'RSC Adv.'
_journal_page_first 60878
_journal_paper_doi 10.1039/C4RA12630K
_journal_volume 4
_journal_year 2014
_chemical_absolute_configuration ad
_chemical_formula_sum 'C5 H9 Cl7 N O Ta'
_chemical_formula_weight 528.23
_space_group_IT_number 19
_space_group_name_Hall 'P 2ac 2ab'
_space_group_name_H-M_alt 'P 21 21 21'
_symmetry_cell_setting orthorhombic
_symmetry_space_group_name_H-M 'P 21 21 21'
_atom_sites_solution_hydrogens geom
_atom_sites_solution_primary direct
_atom_sites_solution_secondary difmap
_audit_creation_method SHELXL-97
_cell_angle_alpha 90.00
_cell_angle_beta 90.00
_cell_angle_gamma 90.00
_cell_formula_units_Z 4
_cell_length_a 7.7230(13)
_cell_length_b 11.633(2)
_cell_length_c 15.913(3)
_cell_measurement_reflns_used 9902
_cell_measurement_temperature 100(2)
_cell_measurement_theta_max 28.700
_cell_measurement_theta_min 2.560
_cell_volume 1429.7(4)
_computing_cell_refinement 'APEX2 (Bruker AXS, 2006)'
_computing_data_collection 'APEX2 (Bruker AXS, 2006)'
_computing_data_reduction 'SAINT (Bruker AXS, 2004)'
_computing_molecular_graphics 'ORTEPII (Johnson, 1996)'
_computing_publication_material 'XCIF (Bruker AXS, 2001)'
_computing_structure_refinement 'SHELXL-97 (Sheldrick, 1997)'
_computing_structure_solution 'SHELXS-97 (Sheldrick, 1990)'
_diffrn_ambient_temperature 100(2)
_diffrn_measured_fraction_theta_full 0.999
_diffrn_measured_fraction_theta_max 0.999
_diffrn_measurement_device_type 'CCD area detector'
_diffrn_measurement_method 'phi and omega scans'
_diffrn_radiation_monochromator graphite
_diffrn_radiation_source 'fine-focus sealed tube'
_diffrn_radiation_type MoK\a
_diffrn_radiation_wavelength 0.71073
_diffrn_reflns_av_R_equivalents 0.0448
_diffrn_reflns_av_unetI/netI 0.0396
_diffrn_reflns_limit_h_max 9
_diffrn_reflns_limit_h_min -9
_diffrn_reflns_limit_k_max 14
_diffrn_reflns_limit_k_min -14
_diffrn_reflns_limit_l_max 20
_diffrn_reflns_limit_l_min -20
_diffrn_reflns_number 14819
_diffrn_reflns_theta_full 26.99
_diffrn_reflns_theta_max 26.99
_diffrn_reflns_theta_min 2.56
_exptl_absorpt_coefficient_mu 8.970
_exptl_absorpt_correction_T_max 0.3464
_exptl_absorpt_correction_T_min 0.2429
_exptl_absorpt_correction_type empirical
_exptl_absorpt_process_details
;
 Data were corrected for Lorentz polarization and absorption
 effects (empirical absorption corrections SADABS).
 R(int) = 0.1624 (selected reflections only, before parameter refinement)
 R(int) = 0.0769 (selected reflections only, after parameter refinement)
;
_exptl_crystal_colour colourless
_exptl_crystal_density_diffrn 2.454
_exptl_crystal_density_method 'not measured'
_exptl_crystal_description prism
_exptl_crystal_F_000 984
_exptl_crystal_size_max 0.22
_exptl_crystal_size_mid 0.20
_exptl_crystal_size_min 0.15
_refine_diff_density_max 1.254
_refine_diff_density_min -1.722
_refine_diff_density_rms 0.171
_refine_ls_abs_structure_details 'Flack H D (1983), Acta Cryst. A39, 876-881'
_refine_ls_abs_structure_Flack 0.024(7)
_refine_ls_extinction_method none
_refine_ls_goodness_of_fit_ref 1.053
_refine_ls_hydrogen_treatment mixed
_refine_ls_matrix_type full
_refine_ls_number_parameters 136
_refine_ls_number_reflns 3105
_refine_ls_number_restraints 24
_refine_ls_restrained_S_all 1.050
_refine_ls_R_factor_all 0.0243
_refine_ls_R_factor_gt 0.0236
_refine_ls_shift/su_max 0.001
_refine_ls_shift/su_mean 0.000
_refine_ls_structure_factor_coef Fsqd
_refine_ls_weighting_details 'calc w=1/[\s^2^(Fo^2^)+(0.0199P)^2^+0.0000P] where P=(Fo^2^+2Fc^2^)/3'
_refine_ls_weighting_scheme calc
_refine_ls_wR_factor_gt 0.0523
_refine_ls_wR_factor_ref 0.0527
_reflns_number_gt 3052
_reflns_number_total 3105
_reflns_threshold_expression >2sigma(I)
_cod_data_source_file c4ra12630k2.cif
_cod_data_source_block p2121
_cod_depositor_comments
;
The following automatic conversions were performed:

data item '_symmetry_cell_setting' value 'Orthorhombic' was changed
to 'orthorhombic' in accordance with the
/home/saulius/struct/COD-crude-data/automatic-downloads/DataCite-retrospective/RSC/depositions/lib/dictionaries/cif_core.dic
dictionary named 'cif_core.dic' version 2.4.2 last updated on
2011-04-26.

Automatic conversion script
Id: cif_fix_values 6909 2019-04-08 15:41:33Z antanas 
;
_cod_original_sg_symbol_H-M P2(1)2(1)2(1)
_cod_database_code 7235723

loop_
_symmetry_equiv_pos_as_xyz
'x, y, z'
'-x+1/2, -y, z+1/2'
'-x, y+1/2, -z+1/2'
'x+1/2, -y+1/2, -z'

loop_
_atom_site_label
_atom_site_type_symbol
_atom_site_fract_x
_atom_site_fract_y
_atom_site_fract_z
_atom_site_U_iso_or_equiv
_atom_site_adp_type
_atom_site_occupancy
_atom_site_symmetry_multiplicity
_atom_site_calc_flag
_atom_site_refinement_flags
Ta1 Ta 0.21508(2) 0.490352(17) 0.030834(11) 0.01360(6) Uani 1 1 d .
Cl6 Cl 0.14653(15) 0.48435(12) 0.17447(7) 0.0200(3) Uani 1 1 d .
Cl2 Cl -0.07335(16) 0.52201(12) -0.00425(8) 0.0251(3) Uani 1 1 d .
Cl4 Cl 0.18345(18) 0.29478(11) 0.01742(8) 0.0251(3) Uani 1 1 d .
Cl3 Cl 0.30144(16) 0.50743(12) -0.10974(7) 0.0262(3) Uani 1 1 d .
Cl5 Cl 0.51110(15) 0.47066(12) 0.06982(8) 0.0216(3) Uani 1 1 d .
Cl7 Cl 0.24923(15) 0.69559(10) 0.04398(7) 0.0202(3) Uani 1 1 d .
C1 C 0.6069(7) 0.3051(5) 0.2670(3) 0.0198(12) Uani 1 1 d U
C2 C 0.4998(7) 0.1995(5) 0.2773(3) 0.0169(11) Uani 1 1 d U
H2 H 0.5743 0.1316 0.2905 0.020 Uiso 1 1 calc R
C3 C 0.3875(7) 0.1763(5) 0.2001(3) 0.0190(12) Uani 1 1 d U
H3A H 0.4402 0.1164 0.1641 0.023 Uiso 1 1 calc R
H3B H 0.3718 0.2472 0.1665 0.023 Uiso 1 1 calc R
C4 C 0.2144(8) 0.1352(6) 0.2361(4) 0.0356(14) Uani 1 1 d U
H4A H 0.1197 0.1474 0.1952 0.043 Uiso 1 1 calc R
H4B H 0.2198 0.0524 0.2504 0.043 Uiso 1 1 calc R
C5 C 0.1863(8) 0.2057(6) 0.3129(4) 0.0309(15) Uani 1 1 d U
H5A H 0.1115 0.1651 0.3538 0.037 Uiso 1 1 calc R
H5B H 0.1332 0.2808 0.2989 0.037 Uiso 1 1 calc R
Cl1 Cl 0.7845(2) 0.28322(12) 0.20036(9) 0.0274(3) Uani 1 1 d .
N1 N 0.3702(6) 0.2211(4) 0.3473(3) 0.0225(10) Uani 1 1 d .
H1A H 0.3837 0.2945 0.3679 0.027 Uiso 1 1 calc R
H1B H 0.3891 0.1702 0.3906 0.027 Uiso 1 1 calc R
O1 O 0.5772(6) 0.3954(3) 0.2975(3) 0.0355(11) Uani 1 1 d .

loop_
_atom_site_aniso_label
_atom_site_aniso_U_11
_atom_site_aniso_U_22
_atom_site_aniso_U_33
_atom_site_aniso_U_23
_atom_site_aniso_U_13
_atom_site_aniso_U_12
Ta1 0.01679(10) 0.01242(10) 0.01158(9) -0.00069(8) -0.00109(7) 0.00086(8)
Cl6 0.0244(6) 0.0220(7) 0.0137(5) 0.0006(5) 0.0026(4) -0.0022(6)
Cl2 0.0198(6) 0.0299(8) 0.0255(6) -0.0041(6) -0.0059(5) 0.0025(6)
Cl4 0.0362(7) 0.0148(6) 0.0242(7) -0.0025(5) -0.0079(6) -0.0020(5)
Cl3 0.0352(7) 0.0289(7) 0.0146(5) 0.0000(6) 0.0044(5) 0.0042(8)
Cl5 0.0172(5) 0.0223(7) 0.0255(6) -0.0040(5) -0.0017(5) 0.0040(5)
Cl7 0.0271(7) 0.0143(6) 0.0191(6) 0.0001(5) -0.0032(5) 0.0003(4)
C1 0.018(3) 0.025(3) 0.017(3) -0.002(2) 0.000(2) -0.003(2)
C2 0.021(2) 0.011(3) 0.018(3) 0.003(2) 0.002(2) 0.000(2)
C3 0.021(3) 0.018(3) 0.018(3) -0.006(2) -0.002(2) -0.003(2)
C4 0.020(3) 0.038(4) 0.049(4) -0.015(3) -0.005(3) 0.006(3)
C5 0.022(3) 0.041(4) 0.030(3) -0.003(3) 0.004(3) -0.003(3)
Cl1 0.0200(6) 0.0300(7) 0.0321(7) 0.0005(6) 0.0041(6) -0.0013(7)
N1 0.028(3) 0.023(3) 0.016(2) 0.004(2) 0.0018(18) 0.002(2)
O1 0.046(3) 0.017(2) 0.043(3) -0.016(2) 0.014(2) -0.009(2)

loop_
_atom_type_symbol
_atom_type_description
_atom_type_scat_dispersion_real
_atom_type_scat_dispersion_imag
_atom_type_scat_source
C C 0.0033 0.0016 'International Tables Vol C Tables 4.2.6.8 and 6.1.1.4'
H H 0.0000 0.0000 'International Tables Vol C Tables 4.2.6.8 and 6.1.1.4'
N N 0.0061 0.0033 'International Tables Vol C Tables 4.2.6.8 and 6.1.1.4'
O O 0.0106 0.0060 'International Tables Vol C Tables 4.2.6.8 and 6.1.1.4'
Cl Cl 0.1484 0.1585 'International Tables Vol C Tables 4.2.6.8 and 6.1.1.4'
Ta Ta -0.7052 6.5227 'International Tables Vol C Tables 4.2.6.8 and 6.1.1.4'

loop_
_geom_angle_atom_site_label_1
_geom_angle_atom_site_label_2
_geom_angle_atom_site_label_3
_geom_angle
Cl4 Ta1 Cl2 91.87(5)
Cl4 Ta1 Cl3 91.46(5)
Cl2 Ta1 Cl3 91.72(4)
Cl4 Ta1 Cl6 92.12(5)
Cl2 Ta1 Cl6 91.28(4)
Cl3 Ta1 Cl6 175.24(5)
Cl4 Ta1 Cl5 91.78(5)
Cl2 Ta1 Cl5 176.25(5)
Cl3 Ta1 Cl5 89.06(4)
Cl6 Ta1 Cl5 87.70(4)
Cl4 Ta1 Cl7 179.61(4)
Cl2 Ta1 Cl7 88.21(5)
Cl3 Ta1 Cl7 88.15(4)
Cl6 Ta1 Cl7 88.26(4)
Cl5 Ta1 Cl7 88.14(4)
O1 C1 C2 125.5(5)
O1 C1 Cl1 122.0(5)
C2 C1 Cl1 112.5(4)
C1 C2 N1 108.1(4)
C1 C2 C3 111.8(4)
N1 C2 C3 104.2(4)
C1 C2 H2 110.8
N1 C2 H2 110.8
C3 C2 H2 110.8
C2 C3 C4 104.4(4)
C2 C3 H3A 110.9
C4 C3 H3A 110.9
C2 C3 H3B 110.9
C4 C3 H3B 110.9
H3A C3 H3B 108.9
C5 C4 C3 105.2(5)
C5 C4 H4A 110.7
C3 C4 H4A 110.7
C5 C4 H4B 110.7
C3 C4 H4B 110.7
H4A C4 H4B 108.8
C4 C5 N1 102.8(4)
C4 C5 H5A 111.2
N1 C5 H5A 111.2
C4 C5 H5B 111.2
N1 C5 H5B 111.2
H5A C5 H5B 109.1
C2 N1 C5 109.2(4)
C2 N1 H1A 109.8
C5 N1 H1A 109.8
C2 N1 H1B 109.8
C5 N1 H1B 109.8
H1A N1 H1B 108.3

loop_
_geom_bond_atom_site_label_1
_geom_bond_atom_site_label_2
_geom_bond_distance
Ta1 Cl4 2.2981(13)
Ta1 Cl2 2.3258(12)
Ta1 Cl3 2.3427(12)
Ta1 Cl6 2.3472(11)
Ta1 Cl5 2.3800(12)
Ta1 Cl7 2.4112(13)
C1 O1 1.180(7)
C1 C2 1.489(8)
C1 Cl1 1.752(5)
C2 N1 1.519(6)
C2 C3 1.528(7)
C2 H2 1.0000
C3 C4 1.531(8)
C3 H3A 0.9900
C3 H3B 0.9900
C4 C5 1.488(8)
C4 H4A 0.9900
C4 H4B 0.9900
C5 N1 1.533(7)
C5 H5A 0.9900
C5 H5B 0.9900
N1 H1A 0.9200
N1 H1B 0.9200

loop_
_geom_hbond_atom_site_label_D
_geom_hbond_atom_site_label_H
_geom_hbond_atom_site_label_A
_geom_hbond_distance_DH
_geom_hbond_distance_HA
_geom_hbond_distance_DA
_geom_hbond_angle_DHA
_geom_hbond_site_symmetry_A
N1 H1A O1 0.92 2.21 2.701(6) 113.0 .
N1 H1B Cl5 0.92 2.53 3.326(5) 145.7 3_645

loop_
_geom_torsion_atom_site_label_1
_geom_torsion_atom_site_label_2
_geom_torsion_atom_site_label_3
_geom_torsion_atom_site_label_4
_geom_torsion
O1 C1 C2 N1 -11.8(7)
Cl1 C1 C2 N1 170.0(3)
O1 C1 C2 C3 102.4(6)
Cl1 C1 C2 C3 -75.8(5)
C1 C2 C3 C4 -140.2(5)
N1 C2 C3 C4 -23.7(5)
C2 C3 C4 C5 37.6(6)
C3 C4 C5 N1 -35.1(6)
C1 C2 N1 C5 121.5(5)
C3 C2 N1 C5 2.4(6)
C4 C5 N1 C2 20.4(6)
